data_7014287
loop_
_publ_author_name
'Harry Adams'
'Scott Clunas'
'David E. Fenton'
'Sharon E. Spey'

_publ_section_title
;
 The systematic generation of monodentate bridging ethanoates in
 dinuclear nickel(II) complexes of asymmetric compartmental ligands
;
_journal_issue 3
_journal_name_full 'J. Chem. Soc., Dalton Trans.'
_journal_page_first 441
_journal_page_last 448
_journal_year 2002
_chemical_formula_sum 'C25 H41 N5 Ni2 O5 S'
_chemical_formula_weight 641.11
_chemical_name_systematic
; 
? 
;
_space_group_IT_number 2
_symmetry_cell_setting triclinic
_symmetry_space_group_name_Hall '-P 1'
_symmetry_space_group_name_H-M 'P -1'
_atom_sites_solution_hydrogens geom
_atom_sites_solution_primary direct
_atom_sites_solution_secondary difmap
_audit_creation_method SHELXL-97
_cell_angle_alpha 74.225(2)
_cell_angle_beta 75.560(2)
_cell_angle_gamma 79.023(2)
_cell_formula_units_Z 2
_cell_length_a 9.9344(10)
_cell_length_b 10.0675(11)
_cell_length_c 15.9024(17)
_cell_measurement_reflns_used 63
_cell_measurement_temperature 150(2)
_cell_volume 1469.3(3)
_computing_cell_refinement 'Bruker SMART'
_computing_data_collection 'Bruker SMART'
_computing_data_reduction 'Bruker SHELXTL'
_computing_molecular_graphics 'Bruker SHELXTL'
_computing_publication_material 'Bruker SHELXTL'
_computing_structure_refinement 'SHELXL-97 (Sheldrick, 1997)'
_computing_structure_solution 'SHELXS-97 (Sheldrick, 1990)'
_diffrn_ambient_temperature 150(2)
_diffrn_measured_fraction_theta_full 0.916
_diffrn_measured_fraction_theta_max 0.916
_diffrn_measurement_device_type 'CCD area detector'
_diffrn_measurement_method 'phi and omega scans'
_diffrn_radiation_monochromator graphite
_diffrn_radiation_source 'fine-focus sealed tube'
_diffrn_radiation_type MoK\a
_diffrn_radiation_wavelength 0.71073
_diffrn_reflns_av_R_equivalents 0.0925
_diffrn_reflns_av_sigmaI/netI 0.1245
_diffrn_reflns_limit_h_max 13
_diffrn_reflns_limit_h_min -9
_diffrn_reflns_limit_k_max 13
_diffrn_reflns_limit_k_min -6
_diffrn_reflns_limit_l_max 20
_diffrn_reflns_limit_l_min -21
_diffrn_reflns_number 9486
_diffrn_reflns_theta_full 28.33
_diffrn_reflns_theta_max 28.33
_diffrn_reflns_theta_min 1.36
_exptl_absorpt_coefficient_mu 1.395
_exptl_absorpt_correction_T_max 0.8966
_exptl_absorpt_correction_T_min 0.8077
_exptl_absorpt_correction_type semi-empirical
_exptl_crystal_colour green
_exptl_crystal_density_diffrn 1.449
_exptl_crystal_density_method 'not measured'
_exptl_crystal_description block
_exptl_crystal_F_000 676
_exptl_crystal_size_max 0.16
_exptl_crystal_size_mid 0.12
_exptl_crystal_size_min 0.08
_refine_diff_density_max 0.722
_refine_diff_density_min -1.260
_refine_diff_density_rms 0.179
_refine_ls_extinction_method none
_refine_ls_goodness_of_fit_ref 0.973
_refine_ls_hydrogen_treatment mixed
_refine_ls_matrix_type full
_refine_ls_number_parameters 343
_refine_ls_number_reflns 6709
_refine_ls_number_restraints 0
_refine_ls_restrained_S_all 0.973
_refine_ls_R_factor_all 0.1038
_refine_ls_R_factor_gt 0.0639
_refine_ls_shift/su_max 0.000
_refine_ls_shift/su_mean 0.000
_refine_ls_structure_factor_coef Fsqd
_refine_ls_weighting_details 'calc w=1/[\s^2^(Fo^2^)+(0.1119P)^2^+0.0000P] where P=(Fo^2^+2Fc^2^)/3'
_refine_ls_weighting_scheme calc
_refine_ls_wR_factor_gt 0.1596
_refine_ls_wR_factor_ref 0.1972
_reflns_number_gt 4339
_reflns_number_total 6709
_reflns_threshold_expression >2sigma(I)
_cod_data_source_file ESI.txt
_cod_data_source_block ifn168m
_cod_depositor_comments
;
The following automatic conversions were performed:
'_symmetry_cell_setting' value 'Triclinic' changed to 'triclinic'
according to '/home/saulius/struct/CIF-dictionaries/cif_core.dic'
dictionary named 'cif_core.dic' version 2.4.1 from 2010-06-29.

Automatic conversion script
Id: cif_fix_enum 1527 2010-12-29 10:47:43Z saulius 
;
_cod_original_sg_symbol_H-M P-1
_cod_database_code 7014287

loop_
_symmetry_equiv_pos_as_xyz
'x, y, z'
'-x, -y, -z'

loop_
_atom_site_label
_atom_site_type_symbol
_atom_site_fract_x
_atom_site_fract_y
_atom_site_fract_z
_atom_site_U_iso_or_equiv
_atom_site_adp_type
_atom_site_occupancy
_atom_site_symmetry_multiplicity
_atom_site_calc_flag
_atom_site_refinement_flags
_atom_site_disorder_assembly
_atom_site_disorder_group
Ni1 Ni 0.23560(6) 0.68021(7) 0.19240(4) 0.01610(18) Uani 1 1 d . . .
Ni2 Ni 0.31222(6) 0.87991(7) 0.28420(4) 0.01652(18) Uani 1 1 d . . .
S1 S 0.64902(17) 0.38760(18) 0.25569(13) 0.0406(4) Uani 1 1 d . . .
N1 N 0.3098(4) 0.8576(4) 0.4184(3) 0.0183(9) Uani 1 1 d . . .
N2 N 0.3722(5) 1.0815(5) 0.2609(3) 0.0301(11) Uani 1 1 d . . .
N3 N 0.2234(5) 0.6924(5) 0.0571(3) 0.0243(10) Uani 1 1 d . . .
N4 N 0.0941(4) 0.5422(5) 0.2543(3) 0.0210(9) Uani 1 1 d . . .
O1 O 0.2516(4) 0.6928(4) 0.3131(2) 0.0182(7) Uani 1 1 d . . .
C1 C 0.2415(5) 0.5926(5) 0.3867(3) 0.0170(10) Uani 1 1 d . . .
C2 C 0.1696(5) 0.4787(5) 0.3984(3) 0.0161(10) Uani 1 1 d . . .
C3 C 0.1611(5) 0.3744(6) 0.4777(3) 0.0217(11) Uani 1 1 d . . .
H3A H 0.1111 0.2992 0.4846 0.026 Uiso 1 1 calc R . .
C4 C 0.2224(5) 0.3764(6) 0.5460(3) 0.0204(11) Uani 1 1 d . . .
C5 C 0.2907(5) 0.4927(6) 0.5351(3) 0.0211(11) Uani 1 1 d . . .
H5A H 0.3312 0.4982 0.5820 0.025 Uiso 1 1 calc R . .
C6 C 0.3004(5) 0.5986(5) 0.4584(3) 0.0187(10) Uani 1 1 d . . .
C7 C 0.3832(5) 0.7146(5) 0.4496(4) 0.0215(11) Uani 1 1 d . . .
H7A H 0.4048 0.7074 0.5083 0.026 Uiso 1 1 calc R . .
H7B H 0.4734 0.7017 0.4069 0.026 Uiso 1 1 calc R . .
C8 C 0.3968(6) 0.9663(6) 0.4163(4) 0.0285(13) Uani 1 1 d . . .
H8A H 0.4975 0.9333 0.3973 0.034 Uiso 1 1 calc R . .
H8B H 0.3813 0.9828 0.4768 0.034 Uiso 1 1 calc R . .
C9 C 0.3551(6) 1.1016(6) 0.3510(4) 0.0318(13) Uani 1 1 d . . .
H9A H 0.2561 1.1372 0.3727 0.038 Uiso 1 1 calc R . .
H9B H 0.4138 1.1722 0.3487 0.038 Uiso 1 1 calc R . .
C10 C 0.0860(6) 0.6611(7) 0.0530(4) 0.0307(13) Uani 1 1 d . . .
H10A H 0.0876 0.6616 -0.0095 0.037 Uiso 1 1 calc R . .
H10B H 0.0131 0.7368 0.0697 0.037 Uiso 1 1 calc R . .
C11 C 0.0438(7) 0.5229(7) 0.1127(4) 0.0317(14) Uani 1 1 d . . .
H11A H -0.0287 0.4960 0.0899 0.038 Uiso 1 1 calc R . .
H11B H 0.1265 0.4506 0.1082 0.038 Uiso 1 1 calc R . .
C12 C -0.0124(6) 0.5240(7) 0.2103(4) 0.0317(13) Uani 1 1 d . . .
H12A H -0.0909 0.6005 0.2149 0.038 Uiso 1 1 calc R . .
H12B H -0.0499 0.4353 0.2421 0.038 Uiso 1 1 calc R . .
C13 C 0.0903(5) 0.4706(6) 0.3342(4) 0.0217(11) Uani 1 1 d . . .
H13A H 0.0275 0.4027 0.3549 0.026 Uiso 1 1 calc R . .
C14 C 0.2400(7) 0.8367(7) 0.0033(4) 0.0354(15) Uani 1 1 d . . .
H14A H 0.2345 0.8436 -0.0585 0.053 Uiso 1 1 calc R . .
H14B H 0.3312 0.8594 0.0041 0.053 Uiso 1 1 calc R . .
H14C H 0.1651 0.9023 0.0287 0.053 Uiso 1 1 calc R . .
C15 C 0.3377(6) 0.5969(8) 0.0160(4) 0.0384(16) Uani 1 1 d . . .
H15A H 0.3298 0.6046 -0.0454 0.058 Uiso 1 1 calc R . .
H15B H 0.3303 0.5010 0.0507 0.058 Uiso 1 1 calc R . .
H15C H 0.4285 0.6221 0.0154 0.058 Uiso 1 1 calc R . .
C16 C 0.2823(9) 1.1953(7) 0.2099(5) 0.0491(19) Uani 1 1 d . . .
H16A H 0.3154 1.2847 0.2014 0.074 Uiso 1 1 calc R . .
H16B H 0.1849 1.1985 0.2433 0.074 Uiso 1 1 calc R . .
H16C H 0.2877 1.1774 0.1515 0.074 Uiso 1 1 calc R . .
C17 C 0.5175(8) 1.0910(8) 0.2120(5) 0.058(2) Uani 1 1 d . . .
H17A H 0.5391 1.1855 0.2030 0.087 Uiso 1 1 calc R . .
H17B H 0.5295 1.0696 0.1538 0.087 Uiso 1 1 calc R . .
H17C H 0.5811 1.0243 0.2464 0.087 Uiso 1 1 calc R . .
C18 C 0.1671(5) 0.8795(6) 0.4741(3) 0.0223(11) Uani 1 1 d . . .
H18A H 0.1088 0.8176 0.4646 0.027 Uiso 1 1 calc R . .
H18B H 0.1255 0.9766 0.4524 0.027 Uiso 1 1 calc R . .
C19 C 0.1584(6) 0.8535(7) 0.5743(4) 0.0312(13) Uani 1 1 d . . .
H19A H 0.0601 0.8696 0.6047 0.047 Uiso 1 1 calc R . .
H19B H 0.2120 0.9170 0.5852 0.047 Uiso 1 1 calc R . .
H19C H 0.1973 0.7570 0.5972 0.047 Uiso 1 1 calc R . .
C20 C 0.2100(6) 0.2603(6) 0.6297(4) 0.0304(13) Uani 1 1 d . . .
H20A H 0.1588 0.1905 0.6236 0.046 Uiso 1 1 calc R . .
H20B H 0.1593 0.2984 0.6812 0.046 Uiso 1 1 calc R . .
H20C H 0.3039 0.2168 0.6388 0.046 Uiso 1 1 calc R . .
C1S C 0.5063(6) 0.8020(5) 0.1689(3) 0.0218(11) Uani 1 1 d . . .
C2S C 0.6269(6) 0.7666(7) 0.0957(4) 0.0352(14) Uani 1 1 d . . .
H2SA H 0.6461 0.6653 0.1035 0.053 Uiso 1 1 calc R . .
H2SB H 0.7106 0.8019 0.0988 0.053 Uiso 1 1 calc R . .
H2SC H 0.6024 0.8097 0.0374 0.053 Uiso 1 1 calc R . .
C3S C 0.0470(5) 0.9441(6) 0.2268(3) 0.0211(11) Uani 1 1 d . . .
C4S C -0.0798(7) 1.0447(7) 0.2083(4) 0.0390(16) Uani 1 1 d . . .
H4SA H -0.0938 1.1172 0.2413 0.058 Uiso 1 1 calc R . .
H4SB H -0.1622 0.9952 0.2272 0.058 Uiso 1 1 calc R . .
H4SC H -0.0664 1.0876 0.1441 0.058 Uiso 1 1 calc R . .
C5S C 0.5070(6) 0.4695(6) 0.2212(4) 0.0234(11) Uani 1 1 d . . .
N1S N 0.4060(5) 0.5285(4) 0.1955(3) 0.0217(9) Uani 1 1 d . . .
O1S O 0.3835(4) 0.8427(4) 0.1512(2) 0.0220(8) Uani 1 1 d . . .
O2S O 0.5265(4) 0.7942(4) 0.2430(2) 0.0245(8) Uani 1 1 d . . .
O3S O 0.0782(4) 0.8448(4) 0.1882(2) 0.0211(8) Uani 1 1 d . . .
O4S O 0.1138(4) 0.9673(4) 0.2779(2) 0.0202(8) Uani 1 1 d . . .

loop_
_atom_site_aniso_label
_atom_site_aniso_U_11
_atom_site_aniso_U_22
_atom_site_aniso_U_33
_atom_site_aniso_U_23
_atom_site_aniso_U_13
_atom_site_aniso_U_12
Ni1 0.0147(3) 0.0197(3) 0.0148(3) -0.0055(3) -0.0049(2) 0.0000(3)
Ni2 0.0154(3) 0.0169(3) 0.0175(3) -0.0065(3) -0.0026(2) -0.0004(3)
S1 0.0331(9) 0.0363(9) 0.0631(11) -0.0190(8) -0.0323(8) 0.0094(7)
N1 0.014(2) 0.021(2) 0.020(2) -0.0058(18) -0.0037(16) 0.0003(17)
N2 0.036(3) 0.026(2) 0.031(3) -0.014(2) 0.003(2) -0.012(2)
N3 0.022(2) 0.029(3) 0.023(2) -0.009(2) -0.0081(18) 0.002(2)
N4 0.018(2) 0.025(2) 0.022(2) -0.0063(19) -0.0072(17) -0.0014(19)
O1 0.0206(18) 0.0222(18) 0.0147(17) -0.0058(15) -0.0071(13) -0.0030(15)
C1 0.014(2) 0.018(2) 0.017(2) -0.007(2) -0.0029(18) 0.005(2)
C2 0.019(2) 0.015(2) 0.012(2) -0.0005(19) -0.0004(18) -0.004(2)
C3 0.014(2) 0.023(3) 0.024(3) -0.004(2) 0.001(2) -0.003(2)
C4 0.015(2) 0.026(3) 0.017(2) -0.003(2) -0.0037(19) 0.003(2)
C5 0.017(2) 0.031(3) 0.014(2) -0.008(2) -0.0070(19) 0.008(2)
C6 0.021(3) 0.023(3) 0.013(2) -0.008(2) -0.0032(19) 0.001(2)
C7 0.018(3) 0.020(3) 0.029(3) -0.008(2) -0.009(2) 0.001(2)
C8 0.030(3) 0.028(3) 0.036(3) -0.014(3) -0.013(2) -0.009(3)
C9 0.033(3) 0.030(3) 0.037(3) -0.020(3) -0.002(3) -0.005(3)
C10 0.025(3) 0.045(4) 0.027(3) -0.010(3) -0.016(2) -0.001(3)
C11 0.038(3) 0.037(3) 0.031(3) -0.014(3) -0.018(3) -0.008(3)
C12 0.029(3) 0.044(4) 0.028(3) -0.008(3) -0.012(2) -0.011(3)
C13 0.017(2) 0.023(3) 0.027(3) -0.007(2) -0.003(2) -0.009(2)
C14 0.044(4) 0.050(4) 0.012(3) 0.000(3) -0.009(2) -0.014(3)
C15 0.035(3) 0.063(4) 0.022(3) -0.024(3) -0.004(2) 0.002(3)
C16 0.080(6) 0.024(3) 0.046(4) -0.001(3) -0.022(4) -0.015(4)
C17 0.058(5) 0.054(5) 0.066(5) -0.037(4) 0.029(4) -0.040(4)
C18 0.017(3) 0.026(3) 0.024(3) -0.008(2) -0.005(2) 0.004(2)
C19 0.027(3) 0.041(3) 0.023(3) -0.011(3) -0.006(2) 0.007(3)
C20 0.026(3) 0.033(3) 0.022(3) 0.008(2) -0.002(2) -0.002(3)
C1S 0.025(3) 0.017(2) 0.022(3) -0.005(2) 0.003(2) -0.008(2)
C2S 0.029(3) 0.044(4) 0.035(3) -0.020(3) 0.002(2) -0.006(3)
C3S 0.018(3) 0.025(3) 0.013(2) 0.003(2) -0.0026(19) 0.003(2)
C4S 0.037(4) 0.045(4) 0.034(3) -0.016(3) -0.015(3) 0.016(3)
C5S 0.027(3) 0.022(3) 0.024(3) -0.012(2) -0.003(2) -0.005(2)
N1S 0.022(2) 0.017(2) 0.027(2) -0.0073(19) -0.0056(18) -0.0017(19)
O1S 0.0194(19) 0.0230(19) 0.0205(18) -0.0038(15) -0.0005(14) -0.0019(16)
O2S 0.0176(18) 0.031(2) 0.028(2) -0.0133(17) -0.0061(15) -0.0016(16)
O3S 0.0205(19) 0.0242(19) 0.0189(18) -0.0079(15) -0.0067(14) 0.0040(16)
O4S 0.0204(18) 0.0243(19) 0.0154(17) -0.0076(15) -0.0035(14) 0.0023(15)

loop_
_atom_type_symbol
_atom_type_description
_atom_type_scat_dispersion_real
_atom_type_scat_dispersion_imag
_atom_type_scat_source
C C 0.0033 0.0016 'International Tables Vol C Tables 4.2.6.8 and 6.1.1.4'
H H 0.0000 0.0000 'International Tables Vol C Tables 4.2.6.8 and 6.1.1.4'
N N 0.0061 0.0033 'International Tables Vol C Tables 4.2.6.8 and 6.1.1.4'
O O 0.0106 0.0060 'International Tables Vol C Tables 4.2.6.8 and 6.1.1.4'
S S 0.1246 0.1234 'International Tables Vol C Tables 4.2.6.8 and 6.1.1.4'
Ni Ni 0.3393 1.1124 'International Tables Vol C Tables 4.2.6.8 and 6.1.1.4'

loop_
_geom_angle_atom_site_label_1
_geom_angle_atom_site_label_2
_geom_angle_atom_site_label_3
_geom_angle
_geom_angle_site_symmetry_1
_geom_angle_site_symmetry_3
_geom_angle_publ_flag
O1 Ni1 N4 88.78(16) . . ?
O1 Ni1 O3S 90.60(14) . . ?
N4 Ni1 O3S 91.26(16) . . ?
O1 Ni1 N1S 87.47(16) . . ?
N4 Ni1 N1S 93.78(17) . . ?
O3S Ni1 N1S 174.56(16) . . ?
O1 Ni1 N3 173.08(16) . . ?
N4 Ni1 N3 97.13(17) . . ?
O3S Ni1 N3 85.69(15) . . ?
N1S Ni1 N3 95.69(17) . . ?
O1 Ni1 O1S 80.13(14) . . ?
N4 Ni1 O1S 168.49(15) . . ?
O3S Ni1 O1S 85.80(14) . . ?
N1S Ni1 O1S 88.85(15) . . ?
N3 Ni1 O1S 93.75(16) . . ?
O1 Ni2 O4S 89.44(15) . . ?
O1 Ni2 N1 89.89(15) . . ?
O4S Ni2 N1 101.23(15) . . ?
O1 Ni2 N2 176.72(16) . . ?
O4S Ni2 N2 89.87(17) . . ?
N1 Ni2 N2 87.11(18) . . ?
O1 Ni2 O2S 90.70(15) . . ?
O4S Ni2 O2S 160.21(14) . . ?
N1 Ni2 O2S 98.56(15) . . ?
N2 Ni2 O2S 91.04(17) . . ?
O1 Ni2 O1S 82.91(14) . . ?
O4S Ni2 O1S 99.60(13) . . ?
N1 Ni2 O1S 157.87(15) . . ?
N2 Ni2 O1S 100.37(16) . . ?
O2S Ni2 O1S 60.81(13) . . ?
O1 Ni2 C1S 87.54(16) . . ?
O4S Ni2 C1S 130.66(16) . . ?
N1 Ni2 C1S 127.98(17) . . ?
N2 Ni2 C1S 95.33(17) . . ?
O2S Ni2 C1S 29.63(16) . . ?
O1S Ni2 C1S 31.22(15) . . ?
C18 N1 C7 111.8(4) . . ?
C18 N1 C8 111.2(4) . . ?
C7 N1 C8 110.4(4) . . ?
C18 N1 Ni2 113.9(3) . . ?
C7 N1 Ni2 106.0(3) . . ?
C8 N1 Ni2 103.2(3) . . ?
C9 N2 C17 110.3(5) . . ?
C9 N2 C16 109.6(5) . . ?
C17 N2 C16 106.7(6) . . ?
C9 N2 Ni2 103.6(4) . . ?
C17 N2 Ni2 113.0(4) . . ?
C16 N2 Ni2 113.6(4) . . ?
C10 N3 C15 109.9(5) . . ?
C10 N3 C14 107.9(4) . . ?
C15 N3 C14 107.6(5) . . ?
C10 N3 Ni1 111.4(3) . . ?
C15 N3 Ni1 111.1(3) . . ?
C14 N3 Ni1 108.7(3) . . ?
C13 N4 C12 116.2(5) . . ?
C13 N4 Ni1 122.0(4) . . ?
C12 N4 Ni1 121.8(4) . . ?
C1 O1 Ni2 131.6(3) . . ?
C1 O1 Ni1 126.8(3) . . ?
Ni2 O1 Ni1 101.03(15) . . ?
O1 C1 C2 121.6(4) . . ?
O1 C1 C6 120.5(5) . . ?
C2 C1 C6 117.9(4) . . ?
C3 C2 C1 119.9(4) . . ?
C3 C2 C13 117.3(5) . . ?
C1 C2 C13 122.5(4) . . ?
C4 C3 C2 122.6(5) . . ?
C3 C4 C5 117.2(5) . . ?
C3 C4 C20 120.1(5) . . ?
C5 C4 C20 122.6(5) . . ?
C6 C5 C4 122.1(5) . . ?
C5 C6 C1 120.2(5) . . ?
C5 C6 C7 118.8(4) . . ?
C1 C6 C7 120.9(5) . . ?
N1 C7 C6 114.2(4) . . ?
N1 C8 C9 109.4(4) . . ?
N2 C9 C8 111.9(5) . . ?
N3 C10 C11 115.3(5) . . ?
C12 C11 C10 114.6(5) . . ?
N4 C12 C11 113.0(5) . . ?
N4 C13 C2 128.8(5) . . ?
N1 C18 C19 116.0(4) . . ?
O2S C1S O1S 121.0(5) . . ?
O2S C1S C2S 120.1(5) . . ?
O1S C1S C2S 118.8(5) . . ?
O2S C1S Ni2 60.2(3) . . ?
O1S C1S Ni2 61.0(3) . . ?
C2S C1S Ni2 175.4(4) . . ?
O4S C3S O3S 126.2(5) . . ?
O4S C3S C4S 117.4(5) . . ?
O3S C3S C4S 116.4(5) . . ?
N1S C5S S1 179.3(5) . . ?
C5S N1S Ni1 153.4(4) . . ?
C1S O1S Ni2 87.8(3) . . ?
C1S O1S Ni1 116.7(3) . . ?
Ni2 O1S Ni1 88.07(13) . . ?
C1S O2S Ni2 90.2(3) . . ?
C3S O3S Ni1 131.9(3) . . ?
C3S O4S Ni2 123.2(3) . . ?

loop_
_geom_bond_atom_site_label_1
_geom_bond_atom_site_label_2
_geom_bond_distance
_geom_bond_site_symmetry_2
_geom_bond_publ_flag
Ni1 O1 2.004(3) . ?
Ni1 N4 2.046(5) . ?
Ni1 O3S 2.050(3) . ?
Ni1 N1S 2.053(4) . ?
Ni1 N3 2.154(4) . ?
Ni1 O1S 2.262(4) . ?
Ni2 O1 1.986(4) . ?
Ni2 O4S 2.015(3) . ?
Ni2 N1 2.079(4) . ?
Ni2 N2 2.134(5) . ?
Ni2 O2S 2.149(4) . ?
Ni2 O1S 2.168(4) . ?
Ni2 C1S 2.477(5) . ?
S1 C5S 1.633(6) . ?
N1 C18 1.484(6) . ?
N1 C7 1.498(6) . ?
N1 C8 1.507(7) . ?
N2 C9 1.464(7) . ?
N2 C17 1.466(8) . ?
N2 C16 1.495(8) . ?
N3 C10 1.478(7) . ?
N3 C15 1.482(7) . ?
N3 C14 1.489(8) . ?
N4 C13 1.275(7) . ?
N4 C12 1.468(6) . ?
O1 C1 1.318(6) . ?
C1 C2 1.411(7) . ?
C1 C6 1.425(7) . ?
C2 C3 1.400(7) . ?
C2 C13 1.463(7) . ?
C3 C4 1.377(7) . ?
C4 C5 1.412(8) . ?
C4 C20 1.510(7) . ?
C5 C6 1.381(7) . ?
C6 C7 1.509(7) . ?
C8 C9 1.528(8) . ?
C10 C11 1.523(9) . ?
C11 C12 1.515(8) . ?
C18 C19 1.526(7) . ?
C1S O2S 1.225(6) . ?
C1S O1S 1.285(6) . ?
C1S C2S 1.512(7) . ?
C3S O4S 1.259(6) . ?
C3S O3S 1.263(6) . ?
C3S C4S 1.495(7) . ?
C5S N1S 1.172(7) . ?

loop_
_geom_torsion_atom_site_label_1
_geom_torsion_atom_site_label_2
_geom_torsion_atom_site_label_3
_geom_torsion_atom_site_label_4
_geom_torsion
_geom_torsion_site_symmetry_1
_geom_torsion_site_symmetry_2
_geom_torsion_site_symmetry_3
_geom_torsion_site_symmetry_4
_geom_torsion_publ_flag
O1 Ni2 N1 C18 -77.1(4) . . . . ?
O4S Ni2 N1 C18 12.3(4) . . . . ?
N2 Ni2 N1 C18 101.6(4) . . . . ?
O2S Ni2 N1 C18 -167.7(3) . . . . ?
O1S Ni2 N1 C18 -147.6(4) . . . . ?
C1S Ni2 N1 C18 -163.9(3) . . . . ?
O1 Ni2 N1 C7 46.2(3) . . . . ?
O4S Ni2 N1 C7 135.6(3) . . . . ?
N2 Ni2 N1 C7 -135.1(3) . . . . ?
O2S Ni2 N1 C7 -44.5(3) . . . . ?
O1S Ni2 N1 C7 -24.3(6) . . . . ?
C1S Ni2 N1 C7 -40.6(4) . . . . ?
O1 Ni2 N1 C8 162.3(3) . . . . ?
O4S Ni2 N1 C8 -108.3(3) . . . . ?
N2 Ni2 N1 C8 -19.0(3) . . . . ?
O2S Ni2 N1 C8 71.6(3) . . . . ?
O1S Ni2 N1 C8 91.7(5) . . . . ?
C1S Ni2 N1 C8 75.5(4) . . . . ?
O1 Ni2 N2 C9 14(3) . . . . ?
O4S Ni2 N2 C9 92.0(4) . . . . ?
N1 Ni2 N2 C9 -9.3(4) . . . . ?
O2S Ni2 N2 C9 -107.8(4) . . . . ?
O1S Ni2 N2 C9 -168.3(3) . . . . ?
C1S Ni2 N2 C9 -137.1(4) . . . . ?
O1 Ni2 N2 C17 134(3) . . . . ?
O4S Ni2 N2 C17 -148.6(5) . . . . ?
N1 Ni2 N2 C17 110.1(5) . . . . ?
O2S Ni2 N2 C17 11.6(5) . . . . ?
O1S Ni2 N2 C17 -48.9(5) . . . . ?
C1S Ni2 N2 C17 -17.8(5) . . . . ?
O1 Ni2 N2 C16 -105(3) . . . . ?
O4S Ni2 N2 C16 -26.8(4) . . . . ?
N1 Ni2 N2 C16 -128.1(4) . . . . ?
O2S Ni2 N2 C16 133.4(4) . . . . ?
O1S Ni2 N2 C16 72.9(4) . . . . ?
C1S Ni2 N2 C16 104.0(4) . . . . ?
O1 Ni1 N3 C10 -122.1(12) . . . . ?
N4 Ni1 N3 C10 26.5(4) . . . . ?
O3S Ni1 N3 C10 -64.3(4) . . . . ?
N1S Ni1 N3 C10 121.0(4) . . . . ?
O1S Ni1 N3 C10 -149.8(4) . . . . ?
O1 Ni1 N3 C15 115.1(12) . . . . ?
N4 Ni1 N3 C15 -96.4(4) . . . . ?
O3S Ni1 N3 C15 172.8(4) . . . . ?
N1S Ni1 N3 C15 -1.9(4) . . . . ?
O1S Ni1 N3 C15 87.3(4) . . . . ?
O1 Ni1 N3 C14 -3.2(15) . . . . ?
N4 Ni1 N3 C14 145.3(4) . . . . ?
O3S Ni1 N3 C14 54.5(4) . . . . ?
N1S Ni1 N3 C14 -120.2(4) . . . . ?
O1S Ni1 N3 C14 -31.0(4) . . . . ?
O1 Ni1 N4 C13 -23.3(4) . . . . ?
O3S Ni1 N4 C13 -113.9(4) . . . . ?
N1S Ni1 N4 C13 64.1(4) . . . . ?
N3 Ni1 N4 C13 160.3(4) . . . . ?
O1S Ni1 N4 C13 -38.8(10) . . . . ?
O1 Ni1 N4 C12 154.3(4) . . . . ?
O3S Ni1 N4 C12 63.7(4) . . . . ?
N1S Ni1 N4 C12 -118.4(4) . . . . ?
N3 Ni1 N4 C12 -22.1(4) . . . . ?
O1S Ni1 N4 C12 138.7(7) . . . . ?
O4S Ni2 O1 C1 -111.5(4) . . . . ?
N1 Ni2 O1 C1 -10.3(4) . . . . ?
N2 Ni2 O1 C1 -34(3) . . . . ?
O2S Ni2 O1 C1 88.3(4) . . . . ?
O1S Ni2 O1 C1 148.8(4) . . . . ?
C1S Ni2 O1 C1 117.8(4) . . . . ?
O4S Ni2 O1 Ni1 76.88(15) . . . . ?
N1 Ni2 O1 Ni1 178.10(16) . . . . ?
N2 Ni2 O1 Ni1 155(3) . . . . ?
O2S Ni2 O1 Ni1 -83.33(16) . . . . ?
O1S Ni2 O1 Ni1 -22.87(15) . . . . ?
C1S Ni2 O1 Ni1 -53.87(18) . . . . ?
N4 Ni1 O1 C1 33.0(4) . . . . ?
O3S Ni1 O1 C1 124.2(4) . . . . ?
N1S Ni1 O1 C1 -60.9(4) . . . . ?
N3 Ni1 O1 C1 -178.2(12) . . . . ?
O1S Ni1 O1 C1 -150.1(4) . . . . ?
N4 Ni1 O1 Ni2 -154.86(18) . . . . ?
O3S Ni1 O1 Ni2 -63.60(16) . . . . ?
N1S Ni1 O1 Ni2 111.31(17) . . . . ?
N3 Ni1 O1 Ni2 -6.1(13) . . . . ?
O1S Ni1 O1 Ni2 22.03(14) . . . . ?
Ni2 O1 C1 C2 167.1(3) . . . . ?
Ni1 O1 C1 C2 -23.2(6) . . . . ?
Ni2 O1 C1 C6 -11.2(7) . . . . ?
Ni1 O1 C1 C6 158.5(3) . . . . ?
O1 C1 C2 C3 -180.0(4) . . . . ?
C6 C1 C2 C3 -1.6(7) . . . . ?
O1 C1 C2 C13 -6.1(7) . . . . ?
C6 C1 C2 C13 172.2(5) . . . . ?
C1 C2 C3 C4 -0.9(7) . . . . ?
C13 C2 C3 C4 -175.1(5) . . . . ?
C2 C3 C4 C5 2.7(7) . . . . ?
C2 C3 C4 C20 -179.8(5) . . . . ?
C3 C4 C5 C6 -2.0(7) . . . . ?
C20 C4 C5 C6 -179.5(5) . . . . ?
C4 C5 C6 C1 -0.4(7) . . . . ?
C4 C5 C6 C7 -176.1(5) . . . . ?
O1 C1 C6 C5 -179.4(4) . . . . ?
C2 C1 C6 C5 2.2(7) . . . . ?
O1 C1 C6 C7 -3.8(7) . . . . ?
C2 C1 C6 C7 177.8(4) . . . . ?
C18 N1 C7 C6 52.7(6) . . . . ?
C8 N1 C7 C6 177.0(4) . . . . ?
Ni2 N1 C7 C6 -71.9(4) . . . . ?
C5 C6 C7 N1 -133.0(5) . . . . ?
C1 C6 C7 N1 51.3(6) . . . . ?
C18 N1 C8 C9 -78.6(5) . . . . ?
C7 N1 C8 C9 156.8(4) . . . . ?
Ni2 N1 C8 C9 43.9(5) . . . . ?
C17 N2 C9 C8 -84.4(6) . . . . ?
C16 N2 C9 C8 158.4(5) . . . . ?
Ni2 N2 C9 C8 36.8(5) . . . . ?
N1 C8 C9 N2 -57.7(6) . . . . ?
C15 N3 C10 C11 69.2(6) . . . . ?
C14 N3 C10 C11 -173.7(5) . . . . ?
Ni1 N3 C10 C11 -54.4(6) . . . . ?
N3 C10 C11 C12 78.7(7) . . . . ?
C13 N4 C12 C11 -140.8(5) . . . . ?
Ni1 N4 C12 C11 41.5(7) . . . . ?
C10 C11 C12 N4 -66.9(7) . . . . ?
C12 N4 C13 C2 -171.5(5) . . . . ?
Ni1 N4 C13 C2 6.1(8) . . . . ?
C3 C2 C13 N4 -170.9(5) . . . . ?
C1 C2 C13 N4 15.1(8) . . . . ?
C7 N1 C18 C19 55.4(6) . . . . ?
C8 N1 C18 C19 -68.4(6) . . . . ?
Ni2 N1 C18 C19 175.5(4) . . . . ?
O1 Ni2 C1S O2S -95.7(3) . . . . ?
O4S Ni2 C1S O2S 177.1(3) . . . . ?
N1 Ni2 C1S O2S -7.8(4) . . . . ?
N2 Ni2 C1S O2S 82.7(3) . . . . ?
O1S Ni2 C1S O2S -176.1(5) . . . . ?
O1 Ni2 C1S O1S 80.3(3) . . . . ?
O4S Ni2 C1S O1S -6.8(4) . . . . ?
N1 Ni2 C1S O1S 168.3(3) . . . . ?
N2 Ni2 C1S O1S -101.2(3) . . . . ?
O2S Ni2 C1S O1S 176.1(5) . . . . ?
O1 Ni2 C1S C2S 169(5) . . . . ?
O4S Ni2 C1S C2S 82(5) . . . . ?
N1 Ni2 C1S C2S -103(5) . . . . ?
N2 Ni2 C1S C2S -12(5) . . . . ?
O2S Ni2 C1S C2S -95(5) . . . . ?
O1S Ni2 C1S C2S 89(5) . . . . ?
S1 C5S N1S Ni1 -124(38) . . . . ?
O1 Ni1 N1S C5S -20.9(9) . . . . ?
N4 Ni1 N1S C5S -109.5(9) . . . . ?
O3S Ni1 N1S C5S 48(2) . . . . ?
N3 Ni1 N1S C5S 152.9(9) . . . . ?
O1S Ni1 N1S C5S 59.3(9) . . . . ?
O2S C1S O1S Ni2 4.0(5) . . . . ?
C2S C1S O1S Ni2 -174.7(5) . . . . ?
O2S C1S O1S Ni1 -82.8(6) . . . . ?
C2S C1S O1S Ni1 98.6(5) . . . . ?
Ni2 C1S O1S Ni1 -86.7(2) . . . . ?
O1 Ni2 O1S C1S -97.0(3) . . . . ?
O4S Ni2 O1S C1S 174.8(3) . . . . ?
N1 Ni2 O1S C1S -25.2(6) . . . . ?
N2 Ni2 O1S C1S 83.1(3) . . . . ?
O2S Ni2 O1S C1S -2.2(3) . . . . ?
O1 Ni2 O1S Ni1 19.76(13) . . . . ?
O4S Ni2 O1S Ni1 -68.45(14) . . . . ?
N1 Ni2 O1S Ni1 91.6(4) . . . . ?
N2 Ni2 O1S Ni1 -160.10(16) . . . . ?
O2S Ni2 O1S Ni1 114.56(17) . . . . ?
C1S Ni2 O1S Ni1 116.8(3) . . . . ?
O1 Ni1 O1S C1S 66.8(3) . . . . ?
N4 Ni1 O1S C1S 82.6(8) . . . . ?
O3S Ni1 O1S C1S 158.2(4) . . . . ?
N1S Ni1 O1S C1S -20.8(4) . . . . ?
N3 Ni1 O1S C1S -116.4(4) . . . . ?
O1 Ni1 O1S Ni2 -19.73(13) . . . . ?
N4 Ni1 O1S Ni2 -3.9(8) . . . . ?
O3S Ni1 O1S Ni2 71.62(13) . . . . ?
N1S Ni1 O1S Ni2 -107.36(16) . . . . ?
N3 Ni1 O1S Ni2 157.01(15) . . . . ?
O1S C1S O2S Ni2 -4.0(5) . . . . ?
C2S C1S O2S Ni2 174.6(5) . . . . ?
O1 Ni2 O2S C1S 83.8(3) . . . . ?
O4S Ni2 O2S C1S -6.5(6) . . . . ?
N1 Ni2 O2S C1S 173.8(3) . . . . ?
N2 Ni2 O2S C1S -99.0(3) . . . . ?
O1S Ni2 O2S C1S 2.3(3) . . . . ?
O4S C3S O3S Ni1 2.6(8) . . . . ?
C4S C3S O3S Ni1 -178.7(4) . . . . ?
O1 Ni1 O3S C3S 24.3(5) . . . . ?
N4 Ni1 O3S C3S 113.1(5) . . . . ?
N1S Ni1 O3S C3S -44.9(18) . . . . ?
N3 Ni1 O3S C3S -149.9(5) . . . . ?
O1S Ni1 O3S C3S -55.8(4) . . . . ?
O3S C3S O4S Ni2 16.5(7) . . . . ?
C4S C3S O4S Ni2 -162.2(4) . . . . ?
O1 Ni2 O4S C3S -56.7(4) . . . . ?
N1 Ni2 O4S C3S -146.4(4) . . . . ?
N2 Ni2 O4S C3S 126.5(4) . . . . ?
O2S Ni2 O4S C3S 33.8(7) . . . . ?
O1S Ni2 O4S C3S 26.1(4) . . . . ?
C1S Ni2 O4S C3S 29.6(5) . . . . ?
